data_4072194
loop_
_publ_author_name
'Armstrong, David R.'
'Drummond, Allison M.'
'Balloch, Liam'
'Graham, David V.'
'Hevia, Eva'
'Kennedy, Alan R.'

_publ_section_title
;
 Metalation of 2,4,6-Trimethylacetophenone Using Organozinc Reagents: The
 Role of the Base in Determining Composition and Structure of the
 Developing Enolate
;
_journal_issue 22
_journal_name_full Organometallics
_journal_page_first 5860
_journal_paper_doi 10.1021/om800658s
_journal_volume 27
_journal_year 2008
_chemical_formula_sum 'C62 H90 Li2 N2 O4 Zn'
_chemical_formula_weight 1006.61
_chemical_name_systematic
;
 ?
;
_space_group_IT_number 70
_symmetry_cell_setting orthorhombic
_symmetry_space_group_name_Hall '-F 2uv 2vw'
_symmetry_space_group_name_H-M 'F d d d :2'
_atom_sites_solution_hydrogens geom
_atom_sites_solution_primary direct
_atom_sites_solution_secondary difmap
_audit_creation_method SHELXL-97
_cell_angle_alpha 90.00
_cell_angle_beta 90.00
_cell_angle_gamma 90.00
_cell_formula_units_Z 8
_cell_length_a 20.948(5)
_cell_length_b 20.964(5)
_cell_length_c 27.849(8)
_cell_measurement_reflns_used 16613
_cell_measurement_temperature 173(2)
_cell_measurement_theta_max 28.89
_cell_measurement_theta_min 2.58
_cell_volume 12230(5)
_computing_structure_refinement 'SHELXL-97 (Sheldrick, 1997)'
_diffrn_ambient_temperature 173(2)
_diffrn_measured_fraction_theta_full 0.980
_diffrn_measured_fraction_theta_max 0.980
_diffrn_measurement_device_type 'Oxford Xcalibur S'
_diffrn_measurement_method 'omega scans'
_diffrn_radiation_monochromator graphite
_diffrn_radiation_source 'fine-focus sealed tube'
_diffrn_radiation_type MoK\a
_diffrn_radiation_wavelength 0.71073
_diffrn_reflns_av_R_equivalents 0.0537
_diffrn_reflns_av_sigmaI/netI 0.0297
_diffrn_reflns_limit_h_max 28
_diffrn_reflns_limit_h_min -28
_diffrn_reflns_limit_k_max 23
_diffrn_reflns_limit_k_min -28
_diffrn_reflns_limit_l_max 36
_diffrn_reflns_limit_l_min -37
_diffrn_reflns_number 53086
_diffrn_reflns_theta_full 28.78
_diffrn_reflns_theta_max 28.78
_diffrn_reflns_theta_min 2.59
_exptl_absorpt_coefficient_mu 0.445
_exptl_absorpt_correction_type none
_exptl_crystal_colour colourless
_exptl_crystal_density_diffrn 1.093
_exptl_crystal_density_method 'not measured'
_exptl_crystal_description fragment
_exptl_crystal_F_000 4352
_exptl_crystal_size_max 0.25
_exptl_crystal_size_mid 0.2
_exptl_crystal_size_min 0.15
_refine_diff_density_max 0.802
_refine_diff_density_min -0.228
_refine_diff_density_rms 0.053
_refine_ls_extinction_method none
_refine_ls_goodness_of_fit_ref 0.982
_refine_ls_hydrogen_treatment constr
_refine_ls_matrix_type full
_refine_ls_number_parameters 209
_refine_ls_number_reflns 3912
_refine_ls_number_restraints 12
_refine_ls_restrained_S_all 0.987
_refine_ls_R_factor_all 0.0627
_refine_ls_R_factor_gt 0.0454
_refine_ls_shift/su_max 0.001
_refine_ls_shift/su_mean 0.000
_refine_ls_structure_factor_coef Fsqd
_refine_ls_weighting_details 'calc w=1/[\s^2^(Fo^2^)+(0.0811P)^2^+0.0000P] where P=(Fo^2^+2Fc^2^)/3'
_refine_ls_weighting_scheme calc
_refine_ls_wR_factor_gt 0.1135
_refine_ls_wR_factor_ref 0.1186
_reflns_number_gt 2999
_reflns_number_total 3912
_reflns_threshold_expression I>2\s(I)
_cod_data_source_file om800658s_si_002.cif
_cod_data_source_block new
_cod_original_cell_volume 12230(6)
_cod_original_sg_symbol_H-M Fddd
_cod_database_code 4072194

loop_
_symmetry_equiv_pos_as_xyz
'x, y, z'
'-x+1/4, -y+1/4, z'
'x, -y+1/4, -z+1/4'
'-x+1/4, y, -z+1/4'
'x, y+1/2, z+1/2'
'-x+1/4, -y+3/4, z+1/2'
'x, -y+3/4, -z+3/4'
'-x+1/4, y+1/2, -z+3/4'
'x+1/2, y, z+1/2'
'-x+3/4, -y+1/4, z+1/2'
'x+1/2, -y+1/4, -z+3/4'
'-x+3/4, y, -z+3/4'
'x+1/2, y+1/2, z'
'-x+3/4, -y+3/4, z'
'x+1/2, -y+3/4, -z+1/4'
'-x+3/4, y+1/2, -z+1/4'
'-x, -y, -z'
'x-1/4, y-1/4, -z'
'-x, y-1/4, z-1/4'
'x-1/4, -y, z-1/4'
'-x, -y+1/2, -z+1/2'
'x-1/4, y+1/4, -z+1/2'
'-x, y+1/4, z+1/4'
'x-1/4, -y+1/2, z+1/4'
'-x+1/2, -y, -z+1/2'
'x+1/4, y-1/4, -z+1/2'
'-x+1/2, y-1/4, z+1/4'
'x+1/4, -y, z+1/4'
'-x+1/2, -y+1/2, -z'
'x+1/4, y+1/4, -z'
'-x+1/2, y+1/4, z-1/4'
'x+1/4, -y+1/2, z-1/4'

loop_
_atom_site_label
_atom_site_type_symbol
_atom_site_fract_x
_atom_site_fract_y
_atom_site_fract_z
_atom_site_U_iso_or_equiv
_atom_site_adp_type
_atom_site_occupancy
_atom_site_symmetry_multiplicity
_atom_site_calc_flag
_atom_site_refinement_flags
_atom_site_disorder_assembly
_atom_site_disorder_group
Zn1 Zn 1.1250 0.1250 0.1250 0.03720(13) Uani 1 4 d S . .
Li1 Li 1.25621(16) 0.1250 0.1250 0.0441(8) Uani 1 2 d S . .
O1 O 1.19348(5) 0.08205(5) 0.09053(3) 0.0439(3) Uani 1 1 d . A .
C1 C 1.13106(10) 0.00138(11) 0.05524(7) 0.0682(5) Uani 1 1 d . A .
H1A H 1.0959 0.0110 0.0755 0.082 Uiso 1 1 calc R . .
H1B H 1.1277 -0.0319 0.0322 0.082 Uiso 1 1 calc R . .
C2 C 1.18478(8) 0.03435(8) 0.05906(5) 0.0479(4) Uani 1 1 d . . .
C3 C 1.24236(8) 0.02248(8) 0.02812(6) 0.0528(4) Uani 1 1 d . A .
C4 C 1.28117(13) -0.03081(10) 0.03553(9) 0.0804(6) Uani 1 1 d . . .
C5 C 1.33585(14) -0.03722(14) 0.00679(13) 0.1089(10) Uani 1 1 d . A .
H5 H 1.3628 -0.0730 0.0119 0.131 Uiso 1 1 calc R . .
C6 C 1.35228(14) 0.00562(17) -0.02825(11) 0.1005(9) Uani 1 1 d . . .
C7 C 1.31355(10) 0.05601(13) -0.03486(8) 0.0783(6) Uani 1 1 d . A .
H7 H 1.3241 0.0861 -0.0591 0.094 Uiso 1 1 calc R . .
C8 C 1.25845(8) 0.06599(9) -0.00762(6) 0.0555(4) Uani 1 1 d . . .
C9 C 1.2640(2) -0.08082(13) 0.07244(13) 0.1302(13) Uani 1 1 d . A .
H9A H 1.2473 -0.0600 0.1013 0.195 Uiso 1 1 calc R . .
H9B H 1.3021 -0.1056 0.0807 0.195 Uiso 1 1 calc R . .
H9C H 1.2314 -0.1094 0.0592 0.195 Uiso 1 1 calc R . .
C10 C 1.41288(16) -0.0048(2) -0.05673(15) 0.1584(16) Uani 1 1 d . A .
H10A H 1.4469 0.0221 -0.0436 0.238 Uiso 1 1 d R . .
H10B H 1.4054 0.0066 -0.0904 0.238 Uiso 1 1 d R . .
H10C H 1.4256 -0.0497 -0.0546 0.238 Uiso 1 1 d R . .
C11 C 1.21766(11) 0.12290(11) -0.01818(7) 0.0700(5) Uani 1 1 d . A .
H11A H 1.1845 0.1111 -0.0414 0.105 Uiso 1 1 calc R . .
H11B H 1.2442 0.1570 -0.0317 0.105 Uiso 1 1 calc R . .
H11C H 1.1976 0.1378 0.0116 0.105 Uiso 1 1 calc R . .
N1 N 1.35090(10) 0.10580(12) 0.11205(8) 0.0403(6) Uani 0.50 1 d PD A -1
H1 H 1.3490 0.0803 0.0848 0.048 Uiso 0.50 1 calc PR A -1
C12 C 1.38752(18) 0.16198(15) 0.09478(14) 0.0523(13) Uani 0.50 1 d PD A -1
C13 C 1.4132(2) 0.1983(2) 0.13851(15) 0.0824(14) Uani 0.50 1 d PD A -1
H13A H 1.4417 0.2329 0.1272 0.099 Uiso 0.50 1 calc PR A -1
H13B H 1.3769 0.2183 0.1556 0.099 Uiso 0.50 1 calc PR A -1
C14 C 1.4499(2) 0.1564(2) 0.17367(17) 0.0943(16) Uani 0.50 1 d PD A -1
H14A H 1.4888 0.1396 0.1580 0.113 Uiso 0.50 1 calc PR A -1
H14B H 1.4630 0.1820 0.2019 0.113 Uiso 0.50 1 calc PR A -1
C15 C 1.4077(2) 0.1014(2) 0.18985(13) 0.0682(12) Uani 0.50 1 d PD A -1
H15A H 1.3718 0.1185 0.2090 0.082 Uiso 0.50 1 calc PR A -1
H15B H 1.4329 0.0728 0.2109 0.082 Uiso 0.50 1 calc PR A -1
C16 C 1.38098(17) 0.06262(16) 0.14779(12) 0.0499(12) Uani 0.50 1 d PD A -1
C17 C 1.4416(2) 0.1459(3) 0.05980(17) 0.0820(16) Uani 0.50 1 d PD A -1
H17A H 1.4242 0.1229 0.0321 0.123 Uiso 0.50 1 calc PR A -1
H17B H 1.4732 0.1190 0.0760 0.123 Uiso 0.50 1 calc PR A -1
H17C H 1.4620 0.1854 0.0489 0.123 Uiso 0.50 1 calc PR A -1
C18 C 1.3384(3) 0.2045(3) 0.0694(2) 0.0758(17) Uani 0.50 1 d PD A -1
H18A H 1.3036 0.2147 0.0916 0.114 Uiso 0.50 1 calc PR A -1
H18B H 1.3212 0.1820 0.0414 0.114 Uiso 0.50 1 calc PR A -1
H18C H 1.3591 0.2441 0.0589 0.114 Uiso 0.50 1 calc PR A -1
C19 C 1.4328(2) 0.0188(2) 0.12727(16) 0.0859(16) Uani 0.50 1 d PD A -1
H19A H 1.4154 -0.0055 0.1003 0.129 Uiso 0.50 1 calc PR A -1
H19B H 1.4474 -0.0106 0.1523 0.129 Uiso 0.50 1 calc PR A -1
H19C H 1.4689 0.0447 0.1161 0.129 Uiso 0.50 1 calc PR A -1
C20 C 1.3267(3) 0.0202(3) 0.1665(2) 0.0725(16) Uani 0.50 1 d PD A -1
H20A H 1.3091 -0.0049 0.1400 0.109 Uiso 0.50 1 calc PR A -1
H20B H 1.2931 0.0470 0.1803 0.109 Uiso 0.50 1 calc PR A -1
H20C H 1.3434 -0.0086 0.1913 0.109 Uiso 0.50 1 calc PR A -1

loop_
_atom_site_aniso_label
_atom_site_aniso_U_11
_atom_site_aniso_U_22
_atom_site_aniso_U_33
_atom_site_aniso_U_23
_atom_site_aniso_U_13
_atom_site_aniso_U_12
Zn1 0.03309(18) 0.0454(2) 0.03309(18) 0.000 0.000 0.000
Li1 0.0337(15) 0.058(2) 0.0406(16) -0.0110(16) 0.000 0.000
O1 0.0396(5) 0.0511(6) 0.0411(5) -0.0155(5) -0.0021(4) 0.0035(5)
C1 0.0751(13) 0.0746(13) 0.0548(10) -0.0258(10) 0.0047(9) -0.0191(11)
C2 0.0558(9) 0.0495(9) 0.0384(7) -0.0098(7) -0.0034(6) 0.0026(7)
C3 0.0548(9) 0.0526(10) 0.0511(9) -0.0223(8) -0.0030(7) 0.0084(8)
C4 0.0964(16) 0.0525(12) 0.0924(15) -0.0220(11) -0.0047(12) 0.0231(11)
C5 0.0939(19) 0.0844(18) 0.148(3) -0.0526(19) 0.0009(18) 0.0485(16)
C6 0.0777(15) 0.112(2) 0.112(2) -0.0473(19) 0.0237(15) 0.0219(16)
C7 0.0669(12) 0.0979(17) 0.0699(12) -0.0246(12) 0.0163(10) 0.0052(12)
C8 0.0531(9) 0.0686(12) 0.0447(8) -0.0171(8) 0.0032(7) 0.0084(8)
C9 0.169(3) 0.0649(16) 0.157(3) 0.0146(19) -0.003(3) 0.0355(19)
C10 0.097(2) 0.188(4) 0.190(4) -0.064(3) 0.059(2) 0.038(2)
C11 0.0673(11) 0.0905(15) 0.0521(10) 0.0113(10) 0.0047(9) 0.0159(11)
N1 0.0360(11) 0.0484(16) 0.0366(13) 0.0087(10) 0.0035(9) 0.0021(10)
C12 0.044(2) 0.058(3) 0.055(3) 0.011(2) 0.0054(17) -0.0016(19)
C13 0.072(3) 0.081(3) 0.094(3) -0.005(3) 0.002(3) -0.032(3)
C14 0.070(3) 0.135(5) 0.078(3) -0.001(3) -0.010(2) -0.046(3)
C15 0.049(2) 0.111(4) 0.045(2) 0.019(2) -0.0088(19) -0.017(3)
C16 0.045(2) 0.063(3) 0.0421(19) 0.017(2) -0.0064(16) 0.005(2)
C17 0.048(2) 0.117(4) 0.082(3) 0.040(3) 0.027(2) 0.012(3)
C18 0.076(3) 0.065(4) 0.087(4) 0.037(3) 0.018(3) 0.011(3)
C19 0.077(3) 0.102(4) 0.079(3) 0.029(3) 0.005(2) 0.050(3)
C20 0.072(3) 0.075(4) 0.070(3) 0.031(3) 0.000(3) -0.014(3)

loop_
_atom_type_symbol
_atom_type_description
_atom_type_scat_dispersion_real
_atom_type_scat_dispersion_imag
_atom_type_scat_source
Zn Zn 0.2839 1.4301 'International Tables Vol C Tables 4.2.6.8 and 6.1.1.4'
Li Li -0.0003 0.0001 'International Tables Vol C Tables 4.2.6.8 and 6.1.1.4'
O O 0.0106 0.0060 'International Tables Vol C Tables 4.2.6.8 and 6.1.1.4'
N N 0.0061 0.0033 'International Tables Vol C Tables 4.2.6.8 and 6.1.1.4'
C C 0.0033 0.0016 'International Tables Vol C Tables 4.2.6.8 and 6.1.1.4'
H H 0.0000 0.0000 'International Tables Vol C Tables 4.2.6.8 and 6.1.1.4'

loop_
_geom_angle_atom_site_label_1
_geom_angle_atom_site_label_2
_geom_angle_atom_site_label_3
_geom_angle
_geom_angle_site_symmetry_1
_geom_angle_site_symmetry_3
O1 Zn1 O1 124.91(7) 2_755 3
O1 Zn1 O1 120.91(6) 2_755 .
O1 Zn1 O1 85.07(6) 3 .
O1 Zn1 O1 85.07(6) 2_755 4_755
O1 Zn1 O1 120.91(6) 3 4_755
O1 Zn1 O1 124.91(7) . 4_755
O1 Zn1 Li1 137.46(3) 2_755 .
O1 Zn1 Li1 42.54(3) 3 .
O1 Zn1 Li1 42.54(3) . .
O1 Zn1 Li1 137.46(3) 4_755 .
O1 Zn1 Li1 42.54(3) 2_755 2_755
O1 Zn1 Li1 137.46(3) 3 2_755
O1 Zn1 Li1 137.46(3) . 2_755
O1 Zn1 Li1 42.54(3) 4_755 2_755
Li1 Zn1 Li1 180.0 . 2_755
O1 Li1 O1 90.10(16) . 3
O1 Li1 N1 150.11(13) . 3
O1 Li1 N1 119.76(9) 3 3
O1 Li1 N1 119.76(9) . .
O1 Li1 N1 150.11(13) 3 .
N1 Li1 N1 30.48(15) 3 .
O1 Li1 Zn1 45.05(8) . .
O1 Li1 Zn1 45.05(8) 3 .
N1 Li1 Zn1 164.76(7) 3 .
N1 Li1 Zn1 164.76(7) . .
C2 O1 Li1 142.54(12) . .
C2 O1 Zn1 124.50(10) . .
Li1 O1 Zn1 92.41(9) . .
C2 C1 H1A 120.0 . .
C2 C1 H1B 120.0 . .
H1A C1 H1B 120.0 . .
C1 C2 O1 123.82(16) . .
C1 C2 C3 123.30(15) . .
O1 C2 C3 112.88(14) . .
C8 C3 C4 119.26(18) . .
C8 C3 C2 119.73(15) . .
C4 C3 C2 120.99(19) . .
C3 C4 C5 117.9(2) . .
C3 C4 C9 121.1(2) . .
C5 C4 C9 121.0(2) . .
C6 C5 C4 123.2(2) . .
C6 C5 H5 118.4 . .
C4 C5 H5 118.4 . .
C7 C6 C5 117.5(2) . .
C7 C6 C10 123.2(3) . .
C5 C6 C10 119.3(3) . .
C6 C7 C8 122.8(3) . .
C6 C7 H7 118.6 . .
C8 C7 H7 118.6 . .
C3 C8 C7 119.37(19) . .
C3 C8 C11 121.65(16) . .
C7 C8 C11 119.0(2) . .
C4 C9 H9A 109.5 . .
C4 C9 H9B 109.5 . .
H9A C9 H9B 109.5 . .
C4 C9 H9C 109.5 . .
H9A C9 H9C 109.5 . .
H9B C9 H9C 109.5 . .
C6 C10 H10A 109.4 . .
C6 C10 H10B 109.5 . .
H10A C10 H10B 109.5 . .
C6 C10 H10C 109.5 . .
H10A C10 H10C 109.5 . .
H10B C10 H10C 109.4 . .
C8 C11 H11A 109.5 . .
C8 C11 H11B 109.5 . .
H11A C11 H11B 109.5 . .
C8 C11 H11C 109.5 . .
H11A C11 H11C 109.5 . .
H11B C11 H11C 109.5 . .
C12 N1 C16 118.8(2) . .
C12 N1 Li1 113.6(2) . .
C16 N1 Li1 114.27(19) . .
C12 N1 H1 102.4 . .
C16 N1 H1 102.4 . .
Li1 N1 H1 102.4 . .
N1 C12 C17 114.4(3) . .
N1 C12 C18 105.3(3) . .
C17 C12 C18 109.3(4) . .
N1 C12 C13 108.5(3) . .
C17 C12 C13 110.8(4) . .
C18 C12 C13 108.2(4) . .
C14 C13 C12 113.7(4) . .
C14 C13 H13A 108.8 . .
C12 C13 H13A 108.8 . .
C14 C13 H13B 108.8 . .
C12 C13 H13B 108.8 . .
H13A C13 H13B 107.7 . .
C15 C14 C13 109.6(3) . .
C15 C14 H14A 109.8 . .
C13 C14 H14A 109.8 . .
C15 C14 H14B 109.8 . .
C13 C14 H14B 109.8 . .
H14A C14 H14B 108.2 . .
C14 C15 C16 112.8(3) . .
C14 C15 H15A 109.0 . .
C16 C15 H15A 109.0 . .
C14 C15 H15B 109.0 . .
C16 C15 H15B 109.0 . .
H15A C15 H15B 107.8 . .
N1 C16 C15 110.1(3) . .
N1 C16 C19 114.6(3) . .
C15 C16 C19 110.1(4) . .
N1 C16 C20 105.5(3) . .
C15 C16 C20 108.6(3) . .
C19 C16 C20 107.7(4) . .
C12 C17 H17A 109.5 . .
C12 C17 H17B 109.5 . .
H17A C17 H17B 109.5 . .
C12 C17 H17C 109.5 . .
H17A C17 H17C 109.5 . .
H17B C17 H17C 109.5 . .
C12 C18 H18A 109.5 . .
C12 C18 H18B 109.5 . .
H18A C18 H18B 109.5 . .
C12 C18 H18C 109.5 . .
H18A C18 H18C 109.5 . .
H18B C18 H18C 109.5 . .
C16 C19 H19A 109.5 . .
C16 C19 H19B 109.5 . .
H19A C19 H19B 109.5 . .
C16 C19 H19C 109.5 . .
H19A C19 H19C 109.5 . .
H19B C19 H19C 109.5 . .
C16 C20 H20A 109.5 . .
C16 C20 H20B 109.5 . .
H20A C20 H20B 109.5 . .
C16 C20 H20C 109.5 . .
H20A C20 H20C 109.5 . .
H20B C20 H20C 109.5 . .

loop_
_geom_bond_atom_site_label_1
_geom_bond_atom_site_label_2
_geom_bond_distance
_geom_bond_site_symmetry_2
Zn1 O1 1.9469(10) 2_755
Zn1 O1 1.9469(10) 3
Zn1 O1 1.9469(10) .
Zn1 O1 1.9469(10) 4_755
Zn1 Li1 2.748(3) .
Zn1 Li1 2.748(3) 2_755
Li1 O1 1.860(3) .
Li1 O1 1.860(3) 3
Li1 N1 2.056(4) 3
Li1 N1 2.056(4) .
O1 C2 1.3420(18) .
C1 C2 1.325(3) .
C1 H1A 0.9500 .
C1 H1B 0.9500 .
C2 C3 1.503(2) .
C3 C8 1.392(3) .
C3 C4 1.397(3) .
C4 C5 1.404(4) .
C4 C9 1.512(4) .
C5 C6 1.370(4) .
C5 H5 0.9500 .
C6 C7 1.345(4) .
C6 C10 1.513(4) .
C7 C8 1.397(3) .
C7 H7 0.9500 .
C8 C11 1.497(3) .
C9 H9A 0.9800 .
C9 H9B 0.9800 .
C9 H9C 0.9800 .
C10 H10A 0.9802 .
C10 H10B 0.9798 .
C10 H10C 0.9800 .
C11 H11A 0.9800 .
C11 H11B 0.9800 .
C11 H11C 0.9800 .
N1 C12 1.4854(19) .
N1 C16 1.4855(19) .
N1 H1 0.9300 .
C12 C17 1.532(2) .
C12 C18 1.534(2) .
C12 C13 1.534(2) .
C13 C14 1.522(2) .
C13 H13A 0.9900 .
C13 H13B 0.9900 .
C14 C15 1.521(2) .
C14 H14A 0.9900 .
C14 H14B 0.9900 .
C15 C16 1.532(2) .
C15 H15A 0.9900 .
C15 H15B 0.9900 .
C16 C19 1.533(2) .
C16 C20 1.535(2) .
C17 H17A 0.9800 .
C17 H17B 0.9800 .
C17 H17C 0.9800 .
C18 H18A 0.9800 .
C18 H18B 0.9800 .
C18 H18C 0.9800 .
C19 H19A 0.9800 .
C19 H19B 0.9800 .
C19 H19C 0.9800 .
C20 H20A 0.9800 .
C20 H20B 0.9800 .
C20 H20C 0.9800 .

loop_
_geom_torsion_atom_site_label_1
_geom_torsion_atom_site_label_2
_geom_torsion_atom_site_label_3
_geom_torsion_atom_site_label_4
_geom_torsion
_geom_torsion_site_symmetry_1
_geom_torsion_site_symmetry_4
O1 Zn1 Li1 O1 -86.32(10) 2_755 .
O1 Zn1 Li1 O1 180.0 3 .
O1 Zn1 Li1 O1 93.68(10) 4_755 .
Li1 Zn1 Li1 O1 137(29) 2_755 .
O1 Zn1 Li1 O1 93.68(10) 2_755 3
O1 Zn1 Li1 O1 180.0 . 3
O1 Zn1 Li1 O1 -86.32(10) 4_755 3
Li1 Zn1 Li1 O1 -43(29) 2_755 3
O1 Zn1 Li1 N1 88.7(2) 2_755 3
O1 Zn1 Li1 N1 -5.0(2) 3 3
O1 Zn1 Li1 N1 175.0(2) . 3
O1 Zn1 Li1 N1 -91.3(2) 4_755 3
Li1 Zn1 Li1 N1 -48(29) 2_755 3
O1 Zn1 Li1 N1 -91.3(2) 2_755 .
O1 Zn1 Li1 N1 175.0(2) 3 .
O1 Zn1 Li1 N1 -5.0(2) . .
O1 Zn1 Li1 N1 88.7(2) 4_755 .
Li1 Zn1 Li1 N1 132(29) 2_755 .
O1 Li1 O1 C2 -170.83(19) 3 .
N1 Li1 O1 C2 11.8(2) 3 .
N1 Li1 O1 C2 7.7(2) . .
Zn1 Li1 O1 C2 -170.83(19) . .
O1 Li1 O1 Zn1 0.0 3 .
N1 Li1 O1 Zn1 -177.37(13) 3 .
N1 Li1 O1 Zn1 178.49(7) . .
O1 Zn1 O1 C2 -58.60(11) 2_755 .
O1 Zn1 O1 C2 173.25(14) 3 .
O1 Zn1 O1 C2 48.60(11) 4_755 .
Li1 Zn1 O1 C2 173.25(14) . .
Li1 Zn1 O1 C2 -6.75(14) 2_755 .
O1 Zn1 O1 Li1 128.16(5) 2_755 .
O1 Zn1 O1 Li1 0.0 3 .
O1 Zn1 O1 Li1 -124.64(5) 4_755 .
Li1 Zn1 O1 Li1 180.0 2_755 .
Li1 O1 C2 C1 153.52(17) . .
Zn1 O1 C2 C1 -15.3(2) . .
Li1 O1 C2 C3 -27.0(2) . .
Zn1 O1 C2 C3 164.15(11) . .
C1 C2 C3 C8 107.5(2) . .
O1 C2 C3 C8 -72.01(19) . .
C1 C2 C3 C4 -74.3(3) . .
O1 C2 C3 C4 106.2(2) . .
C8 C3 C4 C5 1.2(3) . .
C2 C3 C4 C5 -177.0(2) . .
C8 C3 C4 C9 -177.3(2) . .
C2 C3 C4 C9 4.5(3) . .
C3 C4 C5 C6 -0.8(4) . .
C9 C4 C5 C6 177.7(3) . .
C4 C5 C6 C7 0.1(5) . .
C4 C5 C6 C10 178.8(3) . .
C5 C6 C7 C8 0.3(4) . .
C10 C6 C7 C8 -178.5(3) . .
C4 C3 C8 C7 -0.9(3) . .
C2 C3 C8 C7 177.29(16) . .
C4 C3 C8 C11 178.14(19) . .
C2 C3 C8 C11 -3.6(3) . .
C6 C7 C8 C3 0.2(3) . .
C6 C7 C8 C11 -178.9(2) . .
O1 Li1 N1 C12 118.8(2) . .
O1 Li1 N1 C12 -64.3(2) 3 .
N1 Li1 N1 C12 -57.2(3) 3 .
Zn1 Li1 N1 C12 122.8(3) . .
O1 Li1 N1 C16 -100.7(2) . .
O1 Li1 N1 C16 76.3(3) 3 .
N1 Li1 N1 C16 83.4(3) 3 .
Zn1 Li1 N1 C16 -96.6(3) . .
C16 N1 C12 C17 73.9(5) . .
Li1 N1 C12 C17 -147.4(3) . .
C16 N1 C12 C18 -166.0(3) . .
Li1 N1 C12 C18 -27.4(3) . .
C16 N1 C12 C13 -50.3(4) . .
Li1 N1 C12 C13 88.4(3) . .
N1 C12 C13 C14 52.2(5) . .
C17 C12 C13 C14 -74.2(5) . .
C18 C12 C13 C14 166.0(4) . .
C12 C13 C14 C15 -56.3(6) . .
C13 C14 C15 C16 54.8(6) . .
C12 N1 C16 C15 50.2(4) . .
Li1 N1 C16 C15 -88.2(3) . .
C12 N1 C16 C19 -74.6(4) . .
Li1 N1 C16 C19 147.0(3) . .
C12 N1 C16 C20 167.1(3) . .
Li1 N1 C16 C20 28.7(4) . .
C14 C15 C16 N1 -50.7(5) . .
C14 C15 C16 C19 76.6(5) . .
C14 C15 C16 C20 -165.7(4) . .
